data_4345395
loop_
_publ_author_name
'Matsusaka, Yuko'
'Shitaya, Shoji'
'Nomura, Kotohiro'
'Inagaki, Akiko'

_publ_section_title
;
 Synthesis of Mono-, Di-, and Trinuclear Rhodium Diphosphine Complexes
 Containing Light-Harvesting Fluorene Backbones.
;
_journal_issue 3
_journal_name_full 'Inorganic chemistry'
_journal_page_first 1027
_journal_page_last 1030
_journal_paper_doi 10.1021/acs.inorgchem.6b02423
_journal_volume 56
_journal_year 2017
_chemical_formula_sum 'C46 H64 B Cl4 F4 P2 Rh'
_chemical_formula_weight 1010.43
_chemical_name_systematic
; 
 ? 
;
_space_group_IT_number 9
_symmetry_cell_setting monoclinic
_symmetry_space_group_name_Hall 'C -2yc'
_symmetry_space_group_name_H-M 'C 1 c 1'
_atom_sites_solution_hydrogens geom
_atom_sites_solution_primary direct
_atom_sites_solution_secondary difmap
_audit_creation_method SHELXL-97
_cell_angle_alpha 90.00
_cell_angle_beta 109.979(13)
_cell_angle_gamma 90.00
_cell_formula_units_Z 4
_cell_length_a 23.102(8)
_cell_length_b 10.066(3)
_cell_length_c 21.172(6)
_cell_measurement_reflns_used 6255
_cell_measurement_temperature 93(2)
_cell_measurement_theta_max 27.50
_cell_measurement_theta_min 3.10
_cell_volume 4627(3)
_computing_structure_refinement 'SHELXL-97 (Sheldrick, 1997)'
_computing_structure_solution 'SHELXS-97 (Sheldrick, 1990)'
_diffrn_ambient_temperature 93(2)
_diffrn_measured_fraction_theta_full 0.992
_diffrn_measured_fraction_theta_max 0.992
_diffrn_measurement_device_type CCD
_diffrn_radiation_monochromator graphite
_diffrn_radiation_source 'fine-focus sealed tube'
_diffrn_radiation_type MoK\a
_diffrn_radiation_wavelength 0.71075
_diffrn_reflns_av_R_equivalents 0.0496
_diffrn_reflns_av_sigmaI/netI 0.0764
_diffrn_reflns_limit_h_max 30
_diffrn_reflns_limit_h_min -30
_diffrn_reflns_limit_k_max 12
_diffrn_reflns_limit_k_min -13
_diffrn_reflns_limit_l_max 27
_diffrn_reflns_limit_l_min -27
_diffrn_reflns_number 23842
_diffrn_reflns_theta_full 27.53
_diffrn_reflns_theta_max 27.53
_diffrn_reflns_theta_min 3.22
_exptl_absorpt_coefficient_mu 0.718
_exptl_absorpt_correction_T_max 0.9000
_exptl_absorpt_correction_T_min 0.8697
_exptl_crystal_colour yellow
_exptl_crystal_density_diffrn 1.450
_exptl_crystal_density_method 'not measured'
_exptl_crystal_description prism
_exptl_crystal_F_000 2096
_exptl_crystal_size_max 0.20
_exptl_crystal_size_mid 0.20
_exptl_crystal_size_min 0.15
_refine_diff_density_max 0.643
_refine_diff_density_min -0.868
_refine_diff_density_rms 0.079
_refine_ls_abs_structure_details 'Flack H D (1983), Acta Cryst. A39, 876-881'
_refine_ls_abs_structure_Flack 0.99(2)
_refine_ls_extinction_coef 0.00027(9)
_refine_ls_extinction_expression Fc^*^=kFc[1+0.001xFc^2^\l^3^/sin(2\q)]^-1/4^
_refine_ls_extinction_method SHELXL
_refine_ls_goodness_of_fit_ref 1.042
_refine_ls_hydrogen_treatment mixed
_refine_ls_matrix_type full
_refine_ls_number_parameters 536
_refine_ls_number_reflns 10503
_refine_ls_number_restraints 2
_refine_ls_restrained_S_all 1.042
_refine_ls_R_factor_all 0.0526
_refine_ls_R_factor_gt 0.0459
_refine_ls_shift/su_max 0.000
_refine_ls_shift/su_mean 0.000
_refine_ls_structure_factor_coef Fsqd
_refine_ls_weighting_details 'calc w=1/[\s^2^(Fo^2^)+(0.0388P)^2^+4.2268P] where P=(Fo^2^+2Fc^2^)/3'
_refine_ls_weighting_scheme calc
_refine_ls_wR_factor_gt 0.1001
_refine_ls_wR_factor_ref 0.1046
_reflns_number_gt 9587
_reflns_number_total 10503
_reflns_threshold_expression >2sigma(I)
_cod_data_source_file 1Cy.cif
_cod_data_source_block shelxl
_cod_original_sg_symbol_H-M Cc
_cod_database_code 4345395

loop_
_symmetry_equiv_pos_as_xyz
'x, y, z'
'x, -y, z+1/2'
'x+1/2, y+1/2, z'
'x+1/2, -y+1/2, z+1/2'

loop_
_atom_site_label
_atom_site_type_symbol
_atom_site_fract_x
_atom_site_fract_y
_atom_site_fract_z
_atom_site_U_iso_or_equiv
_atom_site_adp_type
_atom_site_occupancy
_atom_site_symmetry_multiplicity
_atom_site_calc_flag
_atom_site_refinement_flags
Rh1 Rh 0.458398(11) -0.05014(3) 0.451661(12) 0.01503(8) Uani 1 1 d .
Cl2 Cl 0.22611(8) 0.43115(15) 0.17792(8) 0.0501(4) Uani 1 1 d .
Cl1 Cl 0.19629(8) 0.38955(17) 0.03311(8) 0.0516(4) Uani 1 1 d .
Cl3 Cl 0.19819(7) 0.74660(14) 0.11484(9) 0.0495(4) Uani 1 1 d .
Cl4 Cl 0.22027(7) 0.97147(17) 0.03830(9) 0.0564(4) Uani 1 1 d .
P2 P 0.38896(5) 0.11086(10) 0.39085(5) 0.0142(2) Uani 1 1 d .
P1 P 0.47166(5) -0.02750(11) 0.34949(5) 0.0135(2) Uani 1 1 d .
F3 F -0.0201(4) 0.1076(9) 0.0886(4) 0.056(2) Uiso 0.50 1 d P
F2 F 0.0674(4) 0.2688(8) 0.1472(4) 0.054(2) Uiso 0.50 1 d P
F4 F 0.0427(3) 0.1294(8) 0.1994(4) 0.0317(18) Uiso 0.50 1 d P
F1 F 0.0663(4) 0.0247(8) 0.1150(4) 0.0469(19) Uiso 0.50 1 d P
C41 C 0.4768(2) -0.0106(5) 0.5611(2) 0.0214(9) Uani 1 1 d .
H63 H 0.463(2) 0.085(4) 0.561(2) 0.011(11) Uiso 1 1 d .
C4 C 0.49148(18) 0.3342(4) 0.3172(2) 0.0164(8) Uani 1 1 d .
C39 C 0.5478(2) -0.1219(4) 0.5185(2) 0.0192(9) Uani 1 1 d .
H61 H 0.580(2) -0.104(5) 0.502(3) 0.034(15) Uiso 1 1 d .
C32 C 0.37724(19) 0.2719(4) 0.4272(2) 0.0164(8) Uani 1 1 d .
H1 H 0.4179 0.2965 0.4612 0.020 Uiso 1 1 calc R
C26 C 0.31313(18) 0.0369(4) 0.3404(2) 0.0170(8) Uani 1 1 d .
H2 H 0.3222 -0.0224 0.3070 0.020 Uiso 1 1 calc R
C3 C 0.44348(19) 0.3017(4) 0.2520(2) 0.0175(8) Uani 1 1 d .
C13 C 0.52491(19) 0.2578(4) 0.4326(2) 0.0174(8) Uani 1 1 d .
H3 H 0.5213 0.1989 0.4661 0.021 Uiso 1 1 calc R
C33 C 0.3320(2) 0.2589(4) 0.4657(2) 0.0205(9) Uani 1 1 d .
H4 H 0.3455 0.1862 0.4991 0.025 Uiso 1 1 calc R
H5 H 0.2905 0.2366 0.4340 0.025 Uiso 1 1 calc R
C35 C 0.3119(2) 0.5062(4) 0.4524(2) 0.0208(9) Uani 1 1 d .
H6 H 0.2694 0.4936 0.4208 0.025 Uiso 1 1 calc R
H7 H 0.3129 0.5897 0.4775 0.025 Uiso 1 1 calc R
C45 C 0.1887(3) 0.3281(6) 0.1078(3) 0.0459(15) Uani 1 1 d .
H57 H 0.2066 0.2377 0.1165 0.055 Uiso 1 1 calc R
H58 H 0.1445 0.3214 0.1020 0.055 Uiso 1 1 calc R
C9 C 0.4311(2) 0.3601(4) 0.1889(2) 0.0241(10) Uani 1 1 d .
H8 H 0.4571 0.4279 0.1823 0.029 Uiso 1 1 calc R
C25 C 0.57637(18) -0.1687(4) 0.3586(2) 0.0174(8) Uani 1 1 d .
H9 H 0.5692 -0.2099 0.3977 0.021 Uiso 1 1 calc R
H10 H 0.5542 -0.2219 0.3182 0.021 Uiso 1 1 calc R
C18 C 0.3649(2) -0.3467(4) 0.2478(2) 0.0229(9) Uani 1 1 d .
H11 H 0.3645 -0.4420 0.2592 0.028 Uiso 1 1 calc R
H12 H 0.3258 -0.3070 0.2483 0.028 Uiso 1 1 calc R
C31 C 0.26171(19) 0.1301(5) 0.2981(2) 0.0218(9) Uani 1 1 d .
H13 H 0.2774 0.1879 0.2697 0.026 Uiso 1 1 calc R
H14 H 0.2476 0.1874 0.3280 0.026 Uiso 1 1 calc R
C21 C 0.56354(19) 0.0428(4) 0.2901(2) 0.0183(8) Uani 1 1 d .
H15 H 0.5409 -0.0043 0.2478 0.022 Uiso 1 1 calc R
H16 H 0.5486 0.1357 0.2860 0.022 Uiso 1 1 calc R
C10 C 0.5361(2) 0.4320(4) 0.3329(2) 0.0214(9) Uani 1 1 d .
H17 H 0.5404 0.4896 0.2992 0.026 Uiso 1 1 calc R
C5 C 0.48595(17) 0.2455(4) 0.3656(2) 0.0145(8) Uani 1 1 d .
C20 C 0.55114(19) -0.0250(4) 0.3492(2) 0.0159(8) Uani 1 1 d .
H18 H 0.5759 0.0248 0.3905 0.019 Uiso 1 1 calc R
C12 C 0.5690(2) 0.3583(4) 0.4490(2) 0.0231(9) Uani 1 1 d .
H19 H 0.5955 0.3684 0.4943 0.028 Uiso 1 1 calc R
C14 C 0.42289(19) -0.1333(4) 0.2798(2) 0.0164(8) Uani 1 1 d .
H20 H 0.3803 -0.0981 0.2704 0.020 Uiso 1 1 calc R
C40 C 0.5416(2) -0.0676(4) 0.5847(2) 0.0222(9) Uani 1 1 d .
H53 H 0.5754 -0.0087 0.6129 0.027 Uiso 1 1 calc R
C16 C 0.3770(2) -0.1917(5) 0.1589(2) 0.0249(10) Uani 1 1 d .
H21 H 0.3395 -0.1397 0.1547 0.030 Uiso 1 1 calc R
H22 H 0.3828 -0.1908 0.1146 0.030 Uiso 1 1 calc R
C7 C 0.3439(2) 0.2137(5) 0.1449(2) 0.0239(10) Uani 1 1 d .
H23 H 0.3095 0.1847 0.1081 0.029 Uiso 1 1 calc R
C15 C 0.4325(2) -0.1269(4) 0.2111(2) 0.0189(8) Uani 1 1 d .
H24 H 0.4363 -0.0332 0.1987 0.023 Uiso 1 1 calc R
H25 H 0.4707 -0.1744 0.2135 0.023 Uiso 1 1 calc R
C23 C 0.6577(2) -0.1004(5) 0.3110(2) 0.0223(9) Uani 1 1 d .
H26 H 0.7026 -0.0982 0.3198 0.027 Uiso 1 1 calc R
H27 H 0.6382 -0.1518 0.2693 0.027 Uiso 1 1 calc R
C8 C 0.3799(2) 0.3173(5) 0.1358(2) 0.0280(10) Uani 1 1 d .
H28 H 0.3697 0.3591 0.0932 0.034 Uiso 1 1 calc R
C11 C 0.5750(2) 0.4439(4) 0.4002(3) 0.0253(11) Uani 1 1 d .
H29 H 0.6057 0.5112 0.4123 0.030 Uiso 1 1 calc R
C37 C 0.3586(2) 0.3888(4) 0.3763(2) 0.0184(8) Uani 1 1 d .
H30 H 0.3891 0.3979 0.3532 0.022 Uiso 1 1 calc R
H31 H 0.3179 0.3702 0.3419 0.022 Uiso 1 1 calc R
C6 C 0.3574(2) 0.1513(4) 0.2074(2) 0.0198(9) Uani 1 1 d .
H32 H 0.3327 0.0799 0.2129 0.024 Uiso 1 1 calc R
C28 C 0.2345(2) -0.1377(5) 0.3396(3) 0.0339(12) Uani 1 1 d .
H33 H 0.2486 -0.1995 0.3114 0.041 Uiso 1 1 calc R
H34 H 0.2177 -0.1915 0.3685 0.041 Uiso 1 1 calc R
C22 C 0.6325(2) 0.0414(4) 0.3012(2) 0.0215(9) Uani 1 1 d .
H35 H 0.6397 0.0819 0.2619 0.026 Uiso 1 1 calc R
H36 H 0.6547 0.0952 0.3413 0.026 Uiso 1 1 calc R
C27 C 0.2897(2) -0.0572(5) 0.3842(2) 0.0247(10) Uani 1 1 d .
H37 H 0.3232 -0.1182 0.4096 0.030 Uiso 1 1 calc R
H38 H 0.2773 -0.0045 0.4170 0.030 Uiso 1 1 calc R
C17 C 0.3682(2) -0.3340(4) 0.1777(2) 0.0254(10) Uani 1 1 d .
H39 H 0.3297 -0.3696 0.1447 0.030 Uiso 1 1 calc R
H40 H 0.4028 -0.3887 0.1748 0.030 Uiso 1 1 calc R
C34 C 0.3290(2) 0.3898(4) 0.5019(2) 0.0212(9) Uani 1 1 d .
H41 H 0.2980 0.3817 0.5244 0.025 Uiso 1 1 calc R
H42 H 0.3695 0.4072 0.5369 0.025 Uiso 1 1 calc R
C1 C 0.43473(18) 0.1444(4) 0.33334(19) 0.0140(8) Uani 1 1 d .
C44 C 0.5313(2) -0.1999(5) 0.6167(2) 0.0241(10) Uani 1 1 d .
H54 H 0.5184 -0.1868 0.6564 0.029 Uiso 1 1 calc R
H55 H 0.5671 -0.2605 0.6278 0.029 Uiso 1 1 calc R
C43 C 0.4775(2) -0.2429(5) 0.5530(2) 0.0208(9) Uani 1 1 d .
H56 H 0.4571 -0.3295 0.5551 0.025 Uiso 1 1 calc R
C29 C 0.1838(2) -0.0492(5) 0.2943(3) 0.0371(13) Uani 1 1 d .
H43 H 0.1510 -0.1057 0.2637 0.045 Uiso 1 1 calc R
H44 H 0.1654 0.0029 0.3224 0.045 Uiso 1 1 calc R
C24 C 0.64528(19) -0.1695(5) 0.3696(2) 0.0231(9) Uani 1 1 d .
H45 H 0.6603 -0.2622 0.3733 0.028 Uiso 1 1 calc R
H46 H 0.6679 -0.1230 0.4121 0.028 Uiso 1 1 calc R
C19 C 0.4192(2) -0.2782(4) 0.3014(2) 0.0201(9) Uani 1 1 d .
H47 H 0.4580 -0.3253 0.3059 0.024 Uiso 1 1 calc R
H48 H 0.4130 -0.2805 0.3454 0.024 Uiso 1 1 calc R
C2 C 0.40801(18) 0.1957(4) 0.26163(19) 0.0154(8) Uani 1 1 d .
C30 C 0.2074(2) 0.0447(5) 0.2532(3) 0.0340(13) Uani 1 1 d .
H49 H 0.1736 0.1038 0.2268 0.041 Uiso 1 1 calc R
H50 H 0.2212 -0.0072 0.2212 0.041 Uiso 1 1 calc R
C38 C 0.5090(2) -0.2296(5) 0.4997(2) 0.0201(9) Uani 1 1 d .
H62 H 0.507(2) -0.289(5) 0.467(3) 0.034(15) Uiso 1 1 d .
C46 C 0.1668(3) 0.8867(6) 0.0652(3) 0.0427(14) Uani 1 1 d .
H59 H 0.1319 0.8581 0.0253 0.051 Uiso 1 1 calc R
H60 H 0.1505 0.9483 0.0915 0.051 Uiso 1 1 calc R
C36 C 0.3555(2) 0.5181(4) 0.4130(2) 0.0213(9) Uani 1 1 d .
H51 H 0.3972 0.5409 0.4441 0.026 Uiso 1 1 calc R
H52 H 0.3414 0.5910 0.3799 0.026 Uiso 1 1 calc R
C42 C 0.4375(2) -0.1177(5) 0.5420(2) 0.0210(9) Uani 1 1 d .
H64 H 0.391(2) -0.117(5) 0.532(3) 0.029(14) Uiso 1 1 d .
B1 B 0.0396(2) 0.1364(5) 0.1315(3) 0.0255(11) Uani 1 1 d .
F5 F 0.0630(4) 0.2478(8) 0.1175(4) 0.053(2) Uiso 0.50 1 d P
F6 F -0.0191(3) 0.1681(7) 0.0883(3) 0.0358(15) Uiso 0.50 1 d P
F7 F 0.0394(4) 0.0878(9) 0.1913(4) 0.044(2) Uiso 0.50 1 d P
F8 F 0.0824(4) 0.0645(8) 0.1107(4) 0.0469(19) Uiso 0.50 1 d P

loop_
_atom_site_aniso_label
_atom_site_aniso_U_11
_atom_site_aniso_U_22
_atom_site_aniso_U_33
_atom_site_aniso_U_23
_atom_site_aniso_U_13
_atom_site_aniso_U_12
Rh1 0.01572(14) 0.01676(14) 0.01415(14) 0.00221(15) 0.00710(10) 0.00167(14)
Cl2 0.0676(11) 0.0420(8) 0.0493(9) 0.0119(7) 0.0313(8) 0.0109(8)
Cl1 0.0514(9) 0.0519(9) 0.0470(8) 0.0008(7) 0.0111(7) 0.0007(7)
Cl3 0.0384(8) 0.0358(7) 0.0640(10) 0.0115(7) 0.0042(7) 0.0018(6)
Cl4 0.0313(7) 0.0551(10) 0.0750(11) 0.0218(9) 0.0079(7) -0.0022(7)
P2 0.0139(5) 0.0152(5) 0.0140(5) 0.0011(4) 0.0053(4) 0.0004(4)
P1 0.0135(5) 0.0144(5) 0.0134(5) 0.0014(4) 0.0056(4) 0.0024(4)
C41 0.033(3) 0.023(2) 0.0080(18) -0.0028(17) 0.0076(18) 0.001(2)
C4 0.0155(19) 0.0149(19) 0.023(2) 0.0011(16) 0.0126(17) 0.0062(15)
C39 0.014(2) 0.022(2) 0.020(2) 0.0049(17) 0.0042(17) 0.0058(17)
C32 0.0156(19) 0.018(2) 0.015(2) -0.0013(16) 0.0055(16) -0.0008(16)
C26 0.0135(19) 0.020(2) 0.019(2) -0.0055(16) 0.0071(16) 0.0008(16)
C3 0.019(2) 0.015(2) 0.022(2) 0.0020(16) 0.0117(17) 0.0053(16)
C13 0.020(2) 0.016(2) 0.017(2) 0.0001(16) 0.0073(17) -0.0005(16)
C33 0.025(2) 0.021(2) 0.018(2) 0.0005(17) 0.0103(17) 0.0009(17)
C35 0.021(2) 0.022(2) 0.019(2) -0.0053(17) 0.0070(17) 0.0043(18)
C45 0.037(3) 0.035(3) 0.075(4) 0.005(3) 0.031(3) 0.001(2)
C9 0.030(3) 0.019(2) 0.029(2) 0.0036(19) 0.018(2) 0.0052(18)
C25 0.0167(19) 0.018(2) 0.018(2) 0.0000(16) 0.0066(16) 0.0015(16)
C18 0.026(2) 0.018(2) 0.023(2) 0.0010(17) 0.0051(18) -0.0067(18)
C31 0.013(2) 0.027(2) 0.025(2) -0.0030(19) 0.0064(18) 0.0043(18)
C21 0.018(2) 0.020(2) 0.020(2) 0.0038(17) 0.0108(17) 0.0046(17)
C10 0.027(2) 0.0133(19) 0.028(2) 0.0039(17) 0.0153(19) 0.0016(17)
C5 0.0116(18) 0.0119(18) 0.022(2) -0.0019(15) 0.0092(16) -0.0033(15)
C20 0.0154(19) 0.018(2) 0.0156(19) 0.0016(16) 0.0067(16) 0.0023(15)
C12 0.016(2) 0.023(2) 0.026(2) -0.0018(18) 0.0012(18) -0.0025(17)
C14 0.0155(19) 0.016(2) 0.017(2) -0.0014(16) 0.0049(16) 0.0021(16)
C40 0.026(2) 0.021(2) 0.019(2) 0.0007(17) 0.0071(18) -0.0040(18)
C16 0.028(2) 0.027(2) 0.017(2) -0.0023(18) 0.0050(19) -0.0028(19)
C7 0.020(2) 0.031(2) 0.018(2) 0.0005(18) 0.0033(18) 0.0081(19)
C15 0.021(2) 0.021(2) 0.0163(19) 0.0027(16) 0.0084(17) -0.0004(17)
C23 0.016(2) 0.027(2) 0.027(2) -0.0021(19) 0.0109(18) 0.0001(17)
C8 0.034(3) 0.033(3) 0.018(2) 0.0089(19) 0.011(2) 0.016(2)
C11 0.026(2) 0.015(2) 0.034(3) -0.0018(19) 0.009(2) -0.0068(18)
C37 0.019(2) 0.019(2) 0.020(2) -0.0012(16) 0.0090(17) 0.0026(16)
C6 0.020(2) 0.019(2) 0.020(2) 0.0013(17) 0.0072(17) 0.0043(16)
C28 0.031(3) 0.026(3) 0.048(3) -0.008(2) 0.018(2) -0.013(2)
C22 0.022(2) 0.020(2) 0.028(2) -0.0037(18) 0.0153(19) -0.0032(17)
C27 0.021(2) 0.025(2) 0.030(2) -0.0003(19) 0.0114(19) -0.0050(18)
C17 0.035(3) 0.018(2) 0.023(2) -0.0060(18) 0.009(2) -0.0043(19)
C34 0.025(2) 0.024(2) 0.017(2) -0.0033(18) 0.0094(18) 0.0028(19)
C1 0.0148(19) 0.015(2) 0.0132(18) 0.0001(15) 0.0064(15) 0.0001(16)
C44 0.030(3) 0.025(2) 0.017(2) 0.0006(18) 0.0066(18) -0.0033(19)
C43 0.023(2) 0.023(2) 0.018(2) 0.0006(17) 0.0088(18) -0.0039(18)
C29 0.021(2) 0.041(3) 0.050(3) -0.017(3) 0.012(2) -0.011(2)
C24 0.017(2) 0.026(2) 0.027(2) 0.0005(19) 0.0071(18) 0.0065(17)
C19 0.024(2) 0.018(2) 0.015(2) 0.0006(17) 0.0023(17) -0.0032(18)
C2 0.0160(19) 0.0161(19) 0.0150(19) 0.0030(16) 0.0067(15) 0.0051(16)
C30 0.020(2) 0.038(3) 0.038(3) -0.014(2) 0.002(2) 0.000(2)
C38 0.022(2) 0.021(2) 0.020(2) 0.0053(18) 0.0106(18) 0.0056(17)
C46 0.032(3) 0.035(3) 0.058(4) 0.009(3) 0.011(3) 0.003(2)
C36 0.020(2) 0.017(2) 0.027(2) -0.0040(18) 0.0074(18) -0.0017(16)
C42 0.024(2) 0.031(3) 0.0114(19) 0.0072(18) 0.0097(17) 0.0028(19)
B1 0.020(2) 0.025(3) 0.030(3) 0.010(2) 0.007(2) 0.002(2)

loop_
_atom_type_symbol
_atom_type_description
_atom_type_scat_dispersion_real
_atom_type_scat_dispersion_imag
_atom_type_scat_source
C C 0.0033 0.0016 'International Tables Vol C Tables 4.2.6.8 and 6.1.1.4'
H H 0.0000 0.0000 'International Tables Vol C Tables 4.2.6.8 and 6.1.1.4'
B B 0.0013 0.0007 'International Tables Vol C Tables 4.2.6.8 and 6.1.1.4'
F F 0.0171 0.0103 'International Tables Vol C Tables 4.2.6.8 and 6.1.1.4'
P P 0.1023 0.0942 'International Tables Vol C Tables 4.2.6.8 and 6.1.1.4'
Rh Rh -1.1178 0.9187 'International Tables Vol C Tables 4.2.6.8 and 6.1.1.4'
Cl Cl 0.1484 0.1585 'International Tables Vol C Tables 4.2.6.8 and 6.1.1.4'

loop_
_geom_angle_atom_site_label_1
_geom_angle_atom_site_label_2
_geom_angle_atom_site_label_3
_geom_angle
C39 Rh1 C38 36.53(17)
C39 Rh1 C42 77.17(17)
C38 Rh1 C42 65.82(16)
C39 Rh1 C41 65.61(17)
C38 Rh1 C41 77.59(17)
C42 Rh1 C41 35.84(17)
C39 Rh1 P1 103.98(12)
C38 Rh1 P1 107.22(12)
C42 Rh1 P1 166.99(13)
C41 Rh1 P1 156.29(13)
C39 Rh1 P2 154.77(12)
C38 Rh1 P2 168.69(13)
C42 Rh1 P2 112.03(12)
C41 Rh1 P2 107.36(13)
P1 Rh1 P2 72.50(4)
C32 P2 C26 110.18(18)
C32 P2 C1 107.68(18)
C26 P2 C1 108.89(18)
C32 P2 Rh1 123.26(14)
C26 P2 Rh1 111.85(14)
C1 P2 Rh1 92.81(13)
C20 P1 C14 109.95(19)
C20 P1 C1 111.90(18)
C14 P1 C1 105.38(18)
C20 P1 Rh1 117.32(14)
C14 P1 Rh1 116.83(14)
C1 P1 Rh1 93.63(12)
F6 F3 B1 76.5(12)
F5 F2 B1 64.3(12)
F8 F1 B1 80.9(14)
C42 C41 C40 106.1(4)
C42 C41 Rh1 71.7(2)
C40 C41 Rh1 95.1(3)
C42 C41 H63 125(3)
C40 C41 H63 129(3)
Rh1 C41 H63 102(2)
C10 C4 C5 121.7(4)
C10 C4 C3 129.9(4)
C5 C4 C3 108.4(4)
C38 C39 C40 106.6(4)
C38 C39 Rh1 72.2(2)
C40 C39 Rh1 96.3(3)
C38 C39 H61 124(3)
C40 C39 H61 127(3)
Rh1 C39 H61 113(3)
C33 C32 C37 110.8(3)
C33 C32 P2 111.7(3)
C37 C32 P2 114.8(3)
C33 C32 H1 106.3
C37 C32 H1 106.3
P2 C32 H1 106.3
C31 C26 C27 111.3(3)
C31 C26 P2 118.4(3)
C27 C26 P2 110.7(3)
C31 C26 H2 105.1
C27 C26 H2 105.1
P2 C26 H2 105.1
C9 C3 C2 121.4(4)
C9 C3 C4 129.9(4)
C2 C3 C4 108.7(3)
C12 C13 C5 118.5(4)
C12 C13 H3 120.7
C5 C13 H3 120.7
C32 C33 C34 110.3(4)
C32 C33 H4 109.6
C34 C33 H4 109.6
C32 C33 H5 109.6
C34 C33 H5 109.6
H4 C33 H5 108.1
C36 C35 C34 111.9(4)
C36 C35 H6 109.2
C34 C35 H6 109.2
C36 C35 H7 109.2
C34 C35 H7 109.2
H6 C35 H7 107.9
Cl1 C45 Cl2 112.1(3)
Cl1 C45 H57 109.2
Cl2 C45 H57 109.2
Cl1 C45 H58 109.2
Cl2 C45 H58 109.2
H57 C45 H58 107.9
C8 C9 C3 118.8(4)
C8 C9 H8 120.6
C3 C9 H8 120.6
C24 C25 C20 110.6(3)
C24 C25 H9 109.5
C20 C25 H9 109.5
C24 C25 H10 109.5
C20 C25 H10 109.5
H9 C25 H10 108.1
C17 C18 C19 112.5(4)
C17 C18 H11 109.1
C19 C18 H11 109.1
C17 C18 H12 109.1
C19 C18 H12 109.1
H11 C18 H12 107.8
C26 C31 C30 108.7(4)
C26 C31 H13 110.0
C30 C31 H13 110.0
C26 C31 H14 110.0
C30 C31 H14 110.0
H13 C31 H14 108.3
C22 C21 C20 110.2(3)
C22 C21 H15 109.6
C20 C21 H15 109.6
C22 C21 H16 109.6
C20 C21 H16 109.6
H15 C21 H16 108.1
C4 C10 C11 118.2(4)
C4 C10 H17 120.9
C11 C10 H17 120.9
C4 C5 C13 119.9(4)
C4 C5 C1 110.3(3)
C13 C5 C1 129.8(4)
C21 C20 C25 110.6(3)
C21 C20 P1 118.2(3)
C25 C20 P1 108.7(3)
C21 C20 H18 106.2
C25 C20 H18 106.2
P1 C20 H18 106.2
C11 C12 C13 121.1(4)
C11 C12 H19 119.4
C13 C12 H19 119.4
C19 C14 C15 111.1(3)
C19 C14 P1 112.9(3)
C15 C14 P1 118.7(3)
C19 C14 H20 104.1
C15 C14 H20 104.1
P1 C14 H20 104.1
C41 C40 C44 100.7(4)
C41 C40 C39 102.8(3)
C44 C40 C39 99.6(3)
C41 C40 H53 117.0
C44 C40 H53 117.0
C39 C40 H53 117.0
C17 C16 C15 111.6(4)
C17 C16 H21 109.3
C15 C16 H21 109.3
C17 C16 H22 109.3
C15 C16 H22 109.3
H21 C16 H22 108.0
C8 C7 C6 121.2(4)
C8 C7 H23 119.4
C6 C7 H23 119.4
C16 C15 C14 108.0(3)
C16 C15 H24 110.1
C14 C15 H24 110.1
C16 C15 H25 110.1
C14 C15 H25 110.1
H24 C15 H25 108.4
C22 C23 C24 111.5(3)
C22 C23 H26 109.3
C24 C23 H26 109.3
C22 C23 H27 109.3
C24 C23 H27 109.3
H26 C23 H27 108.0
C7 C8 C9 120.3(4)
C7 C8 H28 119.8
C9 C8 H28 119.8
C12 C11 C10 120.6(4)
C12 C11 H29 119.7
C10 C11 H29 119.7
C36 C37 C32 110.0(3)
C36 C37 H30 109.7
C32 C37 H30 109.7
C36 C37 H31 109.7
C32 C37 H31 109.7
H30 C37 H31 108.2
C7 C6 C2 119.0(4)
C7 C6 H32 120.5
C2 C6 H32 120.5
C29 C28 C27 112.2(4)
C29 C28 H33 109.2
C27 C28 H33 109.2
C29 C28 H34 109.2
C27 C28 H34 109.2
H33 C28 H34 107.9
C23 C22 C21 111.0(3)
C23 C22 H35 109.4
C21 C22 H35 109.4
C23 C22 H36 109.4
C21 C22 H36 109.4
H35 C22 H36 108.0
C28 C27 C26 110.0(4)
C28 C27 H37 109.7
C26 C27 H37 109.7
C28 C27 H38 109.7
C26 C27 H38 109.7
H37 C27 H38 108.2
C18 C17 C16 113.1(4)
C18 C17 H39 109.0
C16 C17 H39 109.0
C18 C17 H40 109.0
C16 C17 H40 109.0
H39 C17 H40 107.8
C35 C34 C33 111.1(3)
C35 C34 H41 109.4
C33 C34 H41 109.4
C35 C34 H42 109.4
C33 C34 H42 109.4
H41 C34 H42 108.0
C2 C1 C5 102.0(3)
C2 C1 P2 125.2(3)
C5 C1 P2 110.3(3)
C2 C1 P1 119.4(3)
C5 C1 P1 107.0(3)
P2 C1 P1 92.10(18)
C40 C44 C43 93.2(3)
C40 C44 H54 113.1
C43 C44 H54 113.1
C40 C44 H55 113.1
C43 C44 H55 113.1
H54 C44 H55 110.5
C42 C43 C38 103.2(3)
C42 C43 C44 99.5(4)
C38 C43 C44 100.1(3)
C42 C43 H56 117.0
C38 C43 H56 117.0
C44 C43 H56 117.0
C30 C29 C28 112.1(4)
C30 C29 H43 109.2
C28 C29 H43 109.2
C30 C29 H44 109.2
C28 C29 H44 109.2
H43 C29 H44 107.9
C25 C24 C23 110.3(3)
C25 C24 H45 109.6
C23 C24 H45 109.6
C25 C24 H46 109.6
C23 C24 H46 109.6
H45 C24 H46 108.1
C18 C19 C14 108.7(3)
C18 C19 H47 110.0
C14 C19 H47 110.0
C18 C19 H48 110.0
C14 C19 H48 110.0
H47 C19 H48 108.3
C3 C2 C6 119.2(4)
C3 C2 C1 110.2(3)
C6 C2 C1 130.5(4)
C29 C30 C31 111.7(4)
C29 C30 H49 109.3
C31 C30 H49 109.3
C29 C30 H50 109.3
C31 C30 H50 109.3
H49 C30 H50 107.9
C39 C38 C43 106.3(4)
C39 C38 Rh1 71.2(2)
C43 C38 Rh1 95.8(3)
C39 C38 H62 126(3)
C43 C38 H62 127(3)
Rh1 C38 H62 108(3)
Cl4 C46 Cl3 113.2(3)
Cl4 C46 H59 108.9
Cl3 C46 H59 108.9
Cl4 C46 H60 108.9
Cl3 C46 H60 108.9
H59 C46 H60 107.8
C35 C36 C37 111.6(4)
C35 C36 H51 109.3
C37 C36 H51 109.3
C35 C36 H52 109.3
C37 C36 H52 109.3
H51 C36 H52 108.0
C41 C42 C43 107.2(4)
C41 C42 Rh1 72.5(2)
C43 C42 Rh1 94.8(3)
C41 C42 H64 127(3)
C43 C42 H64 125(3)
Rh1 C42 H64 110(3)
F5 B1 F7 130.3(7)
F5 B1 F1 112.3(6)
F7 B1 F1 95.0(6)
F5 B1 F6 92.2(6)
F7 B1 F6 112.6(6)
F1 B1 F6 116.1(6)
F5 B1 F3 114.7(7)
F7 B1 F3 102.4(6)
F1 B1 F3 95.4(6)
F6 B1 F3 25.3(4)
F5 B1 F8 88.9(6)
F7 B1 F8 109.4(6)
F1 B1 F8 23.7(4)
F6 B1 F8 122.8(6)
F3 B1 F8 109.3(6)
F5 B1 F4 112.8(6)
F7 B1 F4 18.5(4)
F1 B1 F4 110.2(6)
F6 B1 F4 112.3(5)
F3 B1 F4 110.3(6)
F8 B1 F4 119.6(6)
F5 B1 F2 25.7(4)
F7 B1 F2 104.9(6)
F1 B1 F2 126.6(6)
F6 B1 F2 101.1(6)
F3 B1 F2 126.4(6)
F8 B1 F2 103.7(6)
F4 B1 F2 87.1(6)
F2 F5 B1 89.9(13)
F3 F6 B1 78.2(12)
F1 F8 B1 75.5(13)

loop_
_geom_bond_atom_site_label_1
_geom_bond_atom_site_label_2
_geom_bond_distance
Rh1 C39 2.190(4)
Rh1 C38 2.203(4)
Rh1 C42 2.233(4)
Rh1 C41 2.244(4)
Rh1 P1 2.2973(12)
Rh1 P2 2.3336(12)
Cl2 C45 1.775(7)
Cl1 C45 1.761(6)
Cl3 C46 1.760(6)
Cl4 C46 1.748(6)
P2 C32 1.854(4)
P2 C26 1.867(4)
P2 C1 1.896(4)
P1 C20 1.838(4)
P1 C14 1.856(4)
P1 C1 1.908(4)
F3 F6 0.610(9)
F3 B1 1.398(10)
F2 F5 0.637(10)
F2 B1 1.468(10)
F4 B1 1.416(9)
F1 F8 0.574(10)
F1 B1 1.384(9)
C41 C42 1.377(7)
C41 C40 1.520(7)
C41 H63 1.01(4)
C4 C10 1.382(6)
C4 C5 1.398(6)
C4 C3 1.482(6)
C39 C38 1.377(6)
C39 C40 1.555(6)
C39 H61 0.94(5)
C32 C33 1.535(6)
C32 C37 1.554(6)
C32 H1 1.0000
C26 C31 1.539(6)
C26 C27 1.547(6)
C26 H2 1.0000
C3 C9 1.396(6)
C3 C2 1.402(6)
C13 C12 1.393(6)
C13 C5 1.402(6)
C13 H3 0.9500
C33 C34 1.537(6)
C33 H4 0.9900
C33 H5 0.9900
C35 C36 1.515(6)
C35 C34 1.531(6)
C35 H6 0.9900
C35 H7 0.9900
C45 H57 0.9900
C45 H58 0.9900
C9 C8 1.392(7)
C9 H8 0.9500
C25 C24 1.528(6)
C25 C20 1.547(6)
C25 H9 0.9900
C25 H10 0.9900
C18 C17 1.518(6)
C18 C19 1.538(6)
C18 H11 0.9900
C18 H12 0.9900
C31 C30 1.550(6)
C31 H13 0.9900
C31 H14 0.9900
C21 C22 1.529(6)
C21 C20 1.536(5)
C21 H15 0.9900
C21 H16 0.9900
C10 C11 1.405(7)
C10 H17 0.9500
C5 C1 1.533(5)
C20 H18 1.0000
C12 C11 1.389(7)
C12 H19 0.9500
C14 C19 1.540(6)
C14 C15 1.546(6)
C14 H20 1.0000
C40 C44 1.550(6)
C40 H53 1.0000
C16 C17 1.519(6)
C16 C15 1.525(6)
C16 H21 0.9900
C16 H22 0.9900
C7 C8 1.388(7)
C7 C6 1.400(6)
C7 H23 0.9500
C15 H24 0.9900
C15 H25 0.9900
C23 C22 1.528(6)
C23 C24 1.533(6)
C23 H26 0.9900
C23 H27 0.9900
C8 H28 0.9500
C11 H29 0.9500
C37 C36 1.531(6)
C37 H30 0.9900
C37 H31 0.9900
C6 C2 1.403(6)
C6 H32 0.9500
C28 C29 1.523(8)
C28 C27 1.534(6)
C28 H33 0.9900
C28 H34 0.9900
C22 H35 0.9900
C22 H36 0.9900
C27 H37 0.9900
C27 H38 0.9900
C17 H39 0.9900
C17 H40 0.9900
C34 H41 0.9900
C34 H42 0.9900
C1 C2 1.521(5)
C44 C43 1.551(6)
C44 H54 0.9900
C44 H55 0.9900
C43 C42 1.533(6)
C43 C38 1.542(6)
C43 H56 1.0000
C29 C30 1.509(8)
C29 H43 0.9900
C29 H44 0.9900
C24 H45 0.9900
C24 H46 0.9900
C19 H47 0.9900
C19 H48 0.9900
C30 H49 0.9900
C30 H50 0.9900
C38 H62 0.90(5)
C46 H59 0.9900
C46 H60 0.9900
C36 H51 0.9900
C36 H52 0.9900
C42 H64 1.02(5)
B1 F5 1.323(9)
B1 F7 1.357(10)
B1 F6 1.389(8)
B1 F8 1.412(10)

loop_
_geom_hbond_atom_site_label_D
_geom_hbond_atom_site_label_H
_geom_hbond_atom_site_label_A
_geom_hbond_distance_DH
_geom_hbond_distance_HA
_geom_hbond_distance_DA
_geom_hbond_angle_DHA
_geom_hbond_site_symmetry_A
C32 H1 F3 1.00 2.76 3.638(9) 146.8 4
C45 H58 F2 0.99 2.35 3.242(10) 149.3 .
C46 H60 F1 0.99 2.30 3.179(10) 147.7 1_565

loop_
_geom_torsion_atom_site_label_1
_geom_torsion_atom_site_label_2
_geom_torsion_atom_site_label_3
_geom_torsion_atom_site_label_4
_geom_torsion
C39 Rh1 P2 C32 -48.4(3)
C38 Rh1 P2 C32 135.6(6)
C42 Rh1 P2 C32 58.9(2)
C41 Rh1 P2 C32 21.1(2)
P1 Rh1 P2 C32 -134.08(16)
C39 Rh1 P2 C26 176.6(3)
C38 Rh1 P2 C26 0.5(6)
C42 Rh1 P2 C26 -76.1(2)
C41 Rh1 P2 C26 -113.98(19)
P1 Rh1 P2 C26 90.89(15)
C39 Rh1 P2 C1 65.0(3)
C38 Rh1 P2 C1 -111.1(6)
C42 Rh1 P2 C1 172.21(18)
C41 Rh1 P2 C1 134.37(18)
P1 Rh1 P2 C1 -20.76(13)
C39 Rh1 P1 C20 -16.4(2)
C38 Rh1 P1 C20 -54.2(2)
C42 Rh1 P1 C20 -109.9(6)
C41 Rh1 P1 C20 44.2(3)
P2 Rh1 P1 C20 137.61(16)
C39 Rh1 P1 C14 117.35(19)
C38 Rh1 P1 C14 79.5(2)
C42 Rh1 P1 C14 23.8(6)
C41 Rh1 P1 C14 177.9(3)
P2 Rh1 P1 C14 -88.63(15)
C39 Rh1 P1 C1 -133.38(17)
C38 Rh1 P1 C1 -171.21(18)
C42 Rh1 P1 C1 133.1(6)
C41 Rh1 P1 C1 -72.8(3)
P2 Rh1 P1 C1 20.64(13)
C39 Rh1 C41 C42 -102.2(3)
C38 Rh1 C41 C42 -65.7(3)
P1 Rh1 C41 C42 -170.3(2)
P2 Rh1 C41 C42 103.8(3)
C39 Rh1 C41 C40 3.1(3)
C38 Rh1 C41 C40 39.6(3)
C42 Rh1 C41 C40 105.3(4)
P1 Rh1 C41 C40 -65.0(4)
P2 Rh1 C41 C40 -150.9(2)
C42 Rh1 C39 C38 66.5(3)
C41 Rh1 C39 C38 102.5(3)
P1 Rh1 C39 C38 -100.1(3)
P2 Rh1 C39 C38 -178.7(2)
C38 Rh1 C39 C40 -105.5(4)
C42 Rh1 C39 C40 -39.0(3)
C41 Rh1 C39 C40 -3.0(2)
P1 Rh1 C39 C40 154.4(2)
P2 Rh1 C39 C40 75.8(4)
C26 P2 C32 C33 52.3(3)
C1 P2 C32 C33 171.0(3)
Rh1 P2 C32 C33 -83.3(3)
C26 P2 C32 C37 -74.8(3)
C1 P2 C32 C37 43.8(3)
Rh1 P2 C32 C37 149.5(2)
C32 P2 C26 C31 38.1(4)
C1 P2 C26 C31 -79.8(3)
Rh1 P2 C26 C31 179.1(3)
C32 P2 C26 C27 -92.2(3)
C1 P2 C26 C27 149.9(3)
Rh1 P2 C26 C27 48.8(3)
C10 C4 C3 C9 1.0(7)
C5 C4 C3 C9 -178.9(4)
C10 C4 C3 C2 -178.6(4)
C5 C4 C3 C2 1.6(4)
C37 C32 C33 C34 -57.2(4)
P2 C32 C33 C34 173.5(3)
C2 C3 C9 C8 4.2(6)
C4 C3 C9 C8 -175.3(4)
C27 C26 C31 C30 -58.3(5)
P2 C26 C31 C30 171.7(3)
C5 C4 C10 C11 -2.3(6)
C3 C4 C10 C11 177.9(4)
C10 C4 C5 C13 2.3(6)
C3 C4 C5 C13 -177.8(3)
C10 C4 C5 C1 -177.4(4)
C3 C4 C5 C1 2.5(4)
C12 C13 C5 C4 -0.8(6)
C12 C13 C5 C1 178.8(4)
C22 C21 C20 C25 -57.1(4)
C22 C21 C20 P1 176.7(3)
C24 C25 C20 C21 57.4(4)
C24 C25 C20 P1 -171.2(3)
C14 P1 C20 C21 67.1(4)
C1 P1 C20 C21 -49.7(4)
Rh1 P1 C20 C21 -156.2(3)
C14 P1 C20 C25 -60.1(3)
C1 P1 C20 C25 -176.8(3)
Rh1 P1 C20 C25 76.7(3)
C5 C13 C12 C11 -0.7(6)
C20 P1 C14 C19 92.5(3)
C1 P1 C14 C19 -146.7(3)
Rh1 P1 C14 C19 -44.4(3)
C20 P1 C14 C15 -40.0(4)
C1 P1 C14 C15 80.8(3)
Rh1 P1 C14 C15 -176.9(3)
C42 C41 C40 C44 -34.2(4)
Rh1 C41 C40 C44 -106.6(3)
C42 C41 C40 C39 68.3(4)
Rh1 C41 C40 C39 -4.1(3)
C38 C39 C40 C41 -69.1(4)
Rh1 C39 C40 C41 4.2(3)
C38 C39 C40 C44 34.3(4)
Rh1 C39 C40 C44 107.6(3)
C17 C16 C15 C14 -57.4(5)
C19 C14 C15 C16 61.7(4)
P1 C14 C15 C16 -165.0(3)
C6 C7 C8 C9 0.9(7)
C3 C9 C8 C7 -3.2(6)
C13 C12 C11 C10 0.7(7)
C4 C10 C11 C12 0.8(7)
C33 C32 C37 C36 57.1(4)
P2 C32 C37 C36 -175.3(3)
C8 C7 C6 C2 0.6(6)
C24 C23 C22 C21 -56.8(5)
C20 C21 C22 C23 56.7(5)
C29 C28 C27 C26 -53.9(5)
C31 C26 C27 C28 57.2(5)
P2 C26 C27 C28 -168.9(3)
C19 C18 C17 C16 -51.6(5)
C15 C16 C17 C18 53.6(5)
C36 C35 C34 C33 -55.4(5)
C32 C33 C34 C35 55.9(5)
C4 C5 C1 C2 -5.2(4)
C13 C5 C1 C2 175.2(4)
C4 C5 C1 P2 -140.2(3)
C13 C5 C1 P2 40.2(5)
C4 C5 C1 P1 121.0(3)
C13 C5 C1 P1 -58.7(5)
C32 P2 C1 C2 -80.8(4)
C26 P2 C1 C2 38.6(4)
Rh1 P2 C1 C2 152.9(3)
C32 P2 C1 C5 41.3(3)
C26 P2 C1 C5 160.8(3)
Rh1 P2 C1 C5 -85.0(3)
C32 P2 C1 P1 150.34(17)
C26 P2 C1 P1 -90.21(19)
Rh1 P2 C1 P1 24.04(14)
C20 P1 C1 C2 81.1(3)
C14 P1 C1 C2 -38.4(3)
Rh1 P1 C1 C2 -157.5(3)
C20 P1 C1 C5 -33.9(3)
C14 P1 C1 C5 -153.4(3)
Rh1 P1 C1 C5 87.5(2)
C20 P1 C1 P2 -145.87(17)
C14 P1 C1 P2 94.65(19)
Rh1 P1 C1 P2 -24.46(14)
C41 C40 C44 C43 52.5(4)
C39 C40 C44 C43 -52.6(4)
C40 C44 C43 C42 -52.0(4)
C40 C44 C43 C38 53.4(4)
C27 C28 C29 C30 53.8(6)
C20 C25 C24 C23 -56.6(5)
C22 C23 C24 C25 56.6(5)
C17 C18 C19 C14 53.6(5)
C15 C14 C19 C18 -59.6(5)
P1 C14 C19 C18 164.3(3)
C9 C3 C2 C6 -2.7(6)
C4 C3 C2 C6 176.9(3)
C9 C3 C2 C1 175.4(4)
C4 C3 C2 C1 -5.0(4)
C7 C6 C2 C3 0.3(6)
C7 C6 C2 C1 -177.4(4)
C5 C1 C2 C3 6.2(4)
P2 C1 C2 C3 131.9(3)
P1 C1 C2 C3 -111.4(3)
C5 C1 C2 C6 -176.0(4)
P2 C1 C2 C6 -50.3(6)
P1 C1 C2 C6 66.4(5)
C28 C29 C30 C31 -55.4(6)
C26 C31 C30 C29 57.2(5)
C40 C39 C38 C43 0.7(4)
Rh1 C39 C38 C43 -90.6(3)
C40 C39 C38 Rh1 91.4(3)
C42 C43 C38 C39 66.8(4)
C44 C43 C38 C39 -35.5(4)
C42 C43 C38 Rh1 -5.3(3)
C44 C43 C38 Rh1 -107.6(3)
C42 Rh1 C38 C39 -101.4(3)
C41 Rh1 C38 C39 -65.6(3)
P1 Rh1 C38 C39 90.4(3)
P2 Rh1 C38 C39 177.2(5)
C39 Rh1 C38 C43 105.2(4)
C42 Rh1 C38 C43 3.9(2)
C41 Rh1 C38 C43 39.7(3)
P1 Rh1 C38 C43 -164.4(2)
P2 Rh1 C38 C43 -77.6(7)
C34 C35 C36 C37 55.7(5)
C32 C37 C36 C35 -56.1(5)
C40 C41 C42 C43 -0.5(4)
Rh1 C41 C42 C43 89.7(3)
C40 C41 C42 Rh1 -90.1(3)
C38 C43 C42 C41 -68.0(4)
C44 C43 C42 C41 34.8(4)
C38 C43 C42 Rh1 5.2(3)
C44 C43 C42 Rh1 108.0(3)
C39 Rh1 C42 C41 65.9(3)
C38 Rh1 C42 C41 102.7(3)
P1 Rh1 C42 C41 162.5(4)
P2 Rh1 C42 C41 -89.4(3)
C39 Rh1 C42 C43 -40.6(3)
C38 Rh1 C42 C43 -3.9(2)
C41 Rh1 C42 C43 -106.6(4)
P1 Rh1 C42 C43 56.0(7)
P2 Rh1 C42 C43 164.0(2)
F8 F1 B1 F5 8.3(15)
F8 F1 B1 F7 -129.1(13)
F8 F1 B1 F6 112.6(13)
F8 F1 B1 F3 127.8(13)
F8 F1 B1 F4 -118.3(13)
F8 F1 B1 F2 -16.4(16)
F6 F3 B1 F5 -29.0(14)
F6 F3 B1 F7 117.1(12)
F6 F3 B1 F1 -146.6(12)
F6 F3 B1 F8 -127.0(12)
F6 F3 B1 F4 99.6(13)
F6 F3 B1 F2 -2.2(15)
F5 F2 B1 F7 171.2(13)
F5 F2 B1 F1 63.1(14)
F5 F2 B1 F6 -71.6(13)
F5 F2 B1 F3 -70.6(15)
F5 F2 B1 F8 56.4(13)
F5 F2 B1 F4 176.2(13)
F7 B1 F5 F2 -11.2(16)
F1 B1 F5 F2 -129.3(13)
F6 B1 F5 F2 111.3(13)
F3 B1 F5 F2 123.3(13)
F8 B1 F5 F2 -125.9(13)
F4 B1 F5 F2 -4.1(14)
F5 B1 F6 F3 153.8(13)
F7 B1 F6 F3 -70.4(13)
F1 B1 F6 F3 37.6(14)
F8 B1 F6 F3 63.8(14)
F4 B1 F6 F3 -90.4(13)
F2 B1 F6 F3 178.2(12)
F5 B1 F8 F1 -172.3(14)
F7 B1 F8 F1 55.0(14)
F6 B1 F8 F1 -80.4(14)
F3 B1 F8 F1 -56.4(14)
F4 B1 F8 F1 72.0(14)
F2 B1 F8 F1 166.5(13)
